data_9008253
loop_
_publ_author_name
'Bacon, G. E.'
'Titterton, D. H.'

_publ_section_title
;
 Neutron-diffraction studies of CuSO4*5(H2O) and CuSO4*5(D2O)
;
_journal_name_full 'Zeitschrift fur Kristallographie'
_journal_page_first 330
_journal_page_last 341
_journal_paper_doi 10.1524/zkri.1975.141.5-6.330
_journal_volume 141
_journal_year 1975
_chemical_formula_sum 'Cu H10 O9 S'
_chemical_name_mineral Chalcanthite
_space_group_IT_number 2
_symmetry_space_group_name_Hall '-P 1'
_symmetry_space_group_name_H-M 'P -1'
_cell_angle_alpha 82.27
_cell_angle_beta 107.43
_cell_angle_gamma 102.67
_cell_formula_units_Z 2
_cell_length_a 6.141
_cell_length_b 10.736
_cell_length_c 5.986
_cell_volume 366.361
_database_code_amcsd 0010779
_exptl_crystal_density_diffrn 2.263
_cod_depositor_comments
;
    Z value inserted to be consistent with given formula
                               miguel
;
_cod_original_formula_sum 'Cu S O9 H10'
_cod_database_code 9008253

loop_
_space_group_symop_operation_xyz
x,y,z
-x,-y,-z

loop_
_atom_site_aniso_label
_atom_site_aniso_U_11
_atom_site_aniso_U_22
_atom_site_aniso_U_33
_atom_site_aniso_U_12
_atom_site_aniso_U_13
_atom_site_aniso_U_23
Cu1 0.01492 0.01327 0.01528 0.00335 0.00398 -0.00512
Cu2 0.01509 0.01437 0.01463 0.00609 0.00282 -0.00121
S 0.01442 0.01935 0.00477 0.00487 -0.00083 -0.00030
O1 0.01945 0.02045 0.02334 0.00030 0.00100 0.00060
O2 0.01794 0.02432 0.02301 0.00274 -0.00548 -0.00512
O3 0.02599 0.02819 0.01890 0.01674 0.00415 -0.00392
O4 0.02297 0.02543 0.01775 0.00974 0.00880 0.00151
O5 0.02632 0.02377 0.02695 0.00426 0.01112 -0.00995
O6 0.02113 0.01935 0.02153 0.00152 0.00216 -0.00693
O7 0.01945 0.03648 0.01808 0.00396 0.00481 0.00874
O8 0.02850 0.04699 0.01775 0.02436 0.00448 -0.00151
O9 0.01543 0.03372 0.02465 0.00396 0.00432 0.00151
H5A 0.04041 0.05307 0.05094 0.00700 0.01212 -0.02893
H5B 0.04175 0.05417 0.04536 0.00213 0.02440 -0.00904
H6A 0.04896 0.02709 0.04437 -0.00091 0.01411 -0.00482
H6B 0.04108 0.03317 0.02744 0.00609 0.00149 -0.00995
H7A 0.02968 0.05252 0.03106 0.01126 0.01129 0.00090
H7B 0.03320 0.03759 0.02432 0.00883 0.00216 0.00543
H8A 0.03404 0.03870 0.02909 0.01370 0.01162 -0.00362
H8B 0.03337 0.06025 0.02958 0.02253 0.00548 -0.00512
H9A 0.02180 0.06412 0.04963 0.01157 0.00199 -0.00301
H9B 0.04259 0.02598 0.05686 0.00792 0.01079 -0.00573

loop_
_atom_site_label
_atom_site_fract_x
_atom_site_fract_y
_atom_site_fract_z
Cu1 0.00000 0.00000 0.00000
Cu2 0.50000 0.50000 0.00000
S 0.01330 0.28710 0.62530
O1 0.90720 0.15200 0.67340
O2 0.24420 0.31720 0.79600
O3 0.86010 0.37240 0.63630
O4 0.04440 0.30220 0.38490
O5 0.81760 0.07370 0.15190
O6 0.28870 0.11770 0.14900
O7 0.46540 0.40630 0.29750
O8 0.75600 0.41610 0.01910
O9 0.43500 0.12630 0.62890
H5A 0.89800 0.14120 0.25470
H5B 0.71850 0.01260 0.22830
H6A 0.30100 0.20160 0.06670
H6B 0.33410 0.12700 0.31880
H7A 0.32310 0.37850 0.34060
H7B 0.60160 0.39370 0.42560
H8A 0.80120 0.40110 0.88470
H8B 0.85700 0.38450 0.16200
H9A 0.60330 0.13210 0.66710
H9B 0.41080 0.19320 0.69220

loop_
_cod_related_entry_id
_cod_related_entry_database
_cod_related_entry_code
1 AMCSD 0010779
